data_7241968
loop_
_publ_author_name
'Abe, Haruka'
'Kobayashi, Takahiro'
'Hoshino, Norihisa'
'Takeda, Takashi'
'Suzuki, Yasutaka'
'Kawamata, Jun'
'Akutagawa, Tomoyuki'

_publ_section_title
;
 Dynamic structural reconstruction of
 (guanidinium+)2(benzene-1,4-disulfonate2&#x2212;) host crystal by guest
 adsorption
;
_journal_issue 5
_journal_name_full CrystEngComm
_journal_page_first 1149
_journal_page_last 1157
_journal_paper_doi 10.1039/D0CE01616K
_journal_volume 23
_journal_year 2021
_chemical_formula_moiety 'C8 H16 N6 O6 S2'
_chemical_formula_sum 'C8 H16 N6 O6 S2'
_chemical_formula_weight 356.37
_space_group_crystal_system triclinic
_space_group_IT_number 2
_space_group_name_Hall '-P 1'
_space_group_name_H-M_alt 'P -1'
_atom_sites_solution_hydrogens geom
_atom_sites_solution_primary direct
_atom_sites_solution_secondary difmap
_audit_update_record
;
2020-04-15 deposited with the CCDC.	2020-12-21 downloaded from the CCDC.
;
_cell_angle_alpha 86.2104(17)
_cell_angle_beta 72.5954(18)
_cell_angle_gamma 85.649(2)
_cell_formula_units_Z 1
_cell_length_a 6.73165(19)
_cell_length_b 7.0727(2)
_cell_length_c 7.95197(18)
_cell_measurement_reflns_used 1802
_cell_measurement_temperature 296
_cell_measurement_theta_max 68.22
_cell_measurement_theta_min 5.84
_cell_volume 359.851(17)
_computing_cell_refinement 'RAPID AUTO'
_computing_data_collection 'RAPID AUTO (Rigaku, ????)'
_computing_data_reduction 'RAPID AUTO'
_computing_molecular_graphics 'CrystalStructure 4.3'
_computing_publication_material 'CrystalStructure 4.3 (Rigaku, 2018)'
_computing_structure_refinement 'SHELXL97 (Sheldrick, 2008)'
_computing_structure_solution 'Il Milione (Burla, et al., 2007)'
_diffrn_ambient_temperature 296
_diffrn_detector_area_resol_mean 10.000
_diffrn_measured_fraction_theta_full 0.981
_diffrn_measured_fraction_theta_max 0.981
_diffrn_measurement_device_type 'Rigaku R-AXIS RAPID'
_diffrn_measurement_method \w
_diffrn_radiation_type 'Cu K\a'
_diffrn_radiation_wavelength 1.54187
_diffrn_reflns_av_R_equivalents 0.0419
_diffrn_reflns_av_unetI/netI 0.0398
_diffrn_reflns_Laue_measured_fraction_full 0.000
_diffrn_reflns_Laue_measured_fraction_max 0.000
_diffrn_reflns_limit_h_max 7
_diffrn_reflns_limit_h_min -8
_diffrn_reflns_limit_k_max 8
_diffrn_reflns_limit_k_min -8
_diffrn_reflns_limit_l_max 9
_diffrn_reflns_limit_l_min -9
_diffrn_reflns_number 4160
_diffrn_reflns_point_group_measured_fraction_full 0.000
_diffrn_reflns_point_group_measured_fraction_max 0.000
_diffrn_reflns_theta_full 68.220
_diffrn_reflns_theta_max 68.220
_diffrn_reflns_theta_min 5.837
_diffrn_standards_number 0
_exptl_absorpt_coefficient_mu 3.761
_exptl_absorpt_correction_T_max 0.687
_exptl_absorpt_correction_T_min 0.558
_exptl_absorpt_correction_type multi-scan
_exptl_absorpt_process_details 'ABSCOR (Rigaku, 1995)'
_exptl_crystal_colour white
_exptl_crystal_density_diffrn 1.644
_exptl_crystal_density_method 'not measured'
_exptl_crystal_description plate
_exptl_crystal_F_000 186.00
_exptl_crystal_size_max 0.300
_exptl_crystal_size_mid 0.200
_exptl_crystal_size_min 0.100
_refine_diff_density_max 0.33
_refine_diff_density_min -0.41
_refine_ls_extinction_method none
_refine_ls_goodness_of_fit_ref 1.119
_refine_ls_hydrogen_treatment constr
_refine_ls_number_parameters 100
_refine_ls_number_reflns 1299
_refine_ls_number_restraints 0
_refine_ls_R_factor_all 0.0382
_refine_ls_R_factor_gt 0.0357
_refine_ls_shift/su_max 0.000
_refine_ls_structure_factor_coef Fsqd
_refine_ls_weighting_details 'w = 1/[\s^2^(Fo^2^)+(0.0454P)^2^+0.3130P] where P=(Fo^2^+2Fc^2^)/3'
_refine_ls_weighting_scheme calc
_refine_ls_wR_factor_gt 0.0971
_refine_ls_wR_factor_ref 0.0996
_reflns_number_gt 1210
_reflns_number_total 1299
_reflns_threshold_expression F^2^>2.0\s(F^2^)
_cod_data_source_file d0ce01616k2.cif
_cod_data_source_block jiso3
_cod_depositor_comments 'Adding full bibliography for 7241968--7241975.cif.'
_cod_database_code 7241968

loop_
_space_group_symop_id
_space_group_symop_operation_xyz
1 +X,+Y,+Z
2 -X,-Y,-Z

loop_
_atom_site_label
_atom_site_type_symbol
_atom_site_fract_x
_atom_site_fract_y
_atom_site_fract_z
_atom_site_U_iso_or_equiv
_atom_site_adp_type
_atom_site_occupancy
_atom_site_symmetry_multiplicity
_atom_site_calc_flag
_atom_site_refinement_flags
_atom_site_disorder_assembly
_atom_site_disorder_group
S1 S 0.34781(8) 0.24517(7) 0.25787(6) 0.0152(2) Uani 1 1 d . . .
O1 O 0.1457(2) 0.3262(2) 0.2500(2) 0.0201(4) Uani 1 1 d . . .
O2 O 0.5057(2) 0.2424(2) 0.0862(2) 0.0191(4) Uani 1 1 d . . .
O3 O 0.3334(2) 0.0577(2) 0.3518(2) 0.0189(4) Uani 1 1 d . . .
C2 C 0.4346(3) 0.3926(3) 0.3906(3) 0.0152(5) Uani 1 1 d . . .
C3 C 0.3031(3) 0.5399(3) 0.4767(3) 0.0151(5) Uani 1 1 d . . .
H3 H 0.1723 0.5657 0.4606 0.018 Uiso 1 1 calc R . .
C4 C 0.6311(4) 0.3517(3) 0.4129(3) 0.0166(5) Uani 1 1 d . . .
H4 H 0.7175 0.2526 0.3544 0.020 Uiso 1 1 calc R . .
N1 N -0.0416(3) 0.2542(3) -0.0225(2) 0.0197(4) Uani 1 1 d . . .
H1A H 0.0008 0.2977 0.0585 0.024 Uiso 1 1 calc R . .
H1B H -0.1729 0.2522 -0.0093 0.024 Uiso 1 1 calc R . .
N2 N 0.0322(3) 0.1252(3) -0.2952(2) 0.0195(4) Uani 1 1 d . . .
H2A H -0.0988 0.1242 -0.2838 0.023 Uiso 1 1 calc R . .
H2B H 0.1223 0.0840 -0.3889 0.023 Uiso 1 1 calc R . .
N3 N 0.2980(3) 0.1940(3) -0.1870(2) 0.0188(4) Uani 1 1 d . . .
H3A H 0.3395 0.2376 -0.1056 0.023 Uiso 1 1 calc R . .
H3B H 0.3877 0.1527 -0.2809 0.023 Uiso 1 1 calc R . .
C1 C 0.0957(4) 0.1903(3) -0.1677(3) 0.0170(5) Uani 1 1 d . . .

loop_
_atom_site_aniso_label
_atom_site_aniso_U_11
_atom_site_aniso_U_22
_atom_site_aniso_U_33
_atom_site_aniso_U_23
_atom_site_aniso_U_13
_atom_site_aniso_U_12
S1 0.0127(3) 0.0179(3) 0.0164(3) -0.0044(2) -0.0054(2) -0.0018(2)
O1 0.0148(9) 0.0247(8) 0.0238(8) -0.0067(6) -0.0092(7) -0.0005(6)
O2 0.0152(9) 0.0262(8) 0.0160(8) -0.0051(6) -0.0034(6) -0.0030(6)
O3 0.0190(9) 0.0175(8) 0.0213(8) -0.0041(6) -0.0065(7) -0.0027(6)
C2 0.0154(12) 0.0178(10) 0.0138(10) 0.0002(8) -0.0057(9) -0.0061(9)
C3 0.0118(11) 0.0167(10) 0.0165(10) -0.0012(8) -0.0039(9) -0.0001(8)
C4 0.0150(12) 0.0182(10) 0.0160(10) -0.0030(8) -0.0032(9) -0.0012(8)
N1 0.0141(10) 0.0275(10) 0.0186(9) -0.0064(8) -0.0051(8) -0.0016(8)
N2 0.0157(10) 0.0253(10) 0.0188(10) -0.0041(8) -0.0055(8) -0.0044(8)
N3 0.0162(11) 0.0256(10) 0.0156(9) -0.0041(8) -0.0050(8) -0.0032(8)
C1 0.0184(12) 0.0148(10) 0.0194(11) 0.0021(8) -0.0077(9) -0.0041(9)

loop_
_atom_type_symbol
_atom_type_description
_atom_type_scat_dispersion_real
_atom_type_scat_dispersion_imag
_atom_type_scat_source
C C 0.0181 0.0091
;
International Tables for Crystallography
(Vol. C, Tables 4.2.6.8 and 6.1.1.4)
;
H H 0.0000 0.0000
;
International Tables for Crystallography
(Vol. C, Table 6.1.1.4)
;
O O 0.0492 0.0322
;
International Tables for Crystallography
(Vol. C, Tables 4.2.6.8 and 6.1.1.4)
;
N N 0.0311 0.0180
;
International Tables for Crystallography
(Vol. C, Tables 4.2.6.8 and 6.1.1.4)
;
S S 0.3331 0.5567
;
International Tables for Crystallography
(Vol. C, Tables 4.2.6.8 and 6.1.1.4)
;

loop_
_geom_angle_atom_site_label_1
_geom_angle_atom_site_label_2
_geom_angle_atom_site_label_3
_geom_angle
_geom_angle_site_symmetry_1
_geom_angle_site_symmetry_3
_geom_angle_publ_flag
O1 S1 O2 113.34(9) . . ?
O1 S1 O3 112.25(9) . . ?
O2 S1 O3 112.09(9) . . ?
O1 S1 C2 106.91(10) . . ?
O2 S1 C2 106.97(9) . . ?
O3 S1 C2 104.60(9) . . ?
C3 C2 C4 121.2(2) . . ?
C3 C2 S1 119.89(17) . . ?
C4 C2 S1 118.79(17) . . ?
C4 C3 C2 119.3(2) 2_666 . ?
C4 C3 H3 120.3 2_666 . ?
C2 C3 H3 120.3 . . ?
C3 C4 C2 119.4(2) 2_666 . ?
C3 C4 H4 120.3 2_666 . ?
C2 C4 H4 120.3 . . ?
C1 N1 H1A 120.0 . . ?
C1 N1 H1B 120.0 . . ?
H1A N1 H1B 120.0 . . ?
C1 N2 H2A 120.0 . . ?
C1 N2 H2B 120.0 . . ?
H2A N2 H2B 120.0 . . ?
C1 N3 H3A 120.0 . . ?
C1 N3 H3B 120.0 . . ?
H3A N3 H3B 120.0 . . ?
N1 C1 N3 119.6(2) . . ?
N1 C1 N2 120.6(2) . . ?
N3 C1 N2 119.8(2) . . ?

loop_
_geom_bond_atom_site_label_1
_geom_bond_atom_site_label_2
_geom_bond_distance
_geom_bond_site_symmetry_2
_geom_bond_publ_flag
S1 O1 1.4529(16) . ?
S1 O2 1.4580(16) . ?
S1 O3 1.4731(16) . ?
S1 C2 1.775(2) . ?
C2 C3 1.389(3) . ?
C2 C4 1.393(3) . ?
C3 C4 1.388(3) 2_666 ?
C3 H3 0.9300 . ?
C4 C3 1.388(3) 2_666 ?
C4 H4 0.9300 . ?
N1 C1 1.326(3) . ?
N1 H1A 0.8600 . ?
N1 H1B 0.8600 . ?
N2 C1 1.332(3) . ?
N2 H2A 0.8600 . ?
N2 H2B 0.8600 . ?
N3 C1 1.326(3) . ?
N3 H3A 0.8600 . ?
N3 H3B 0.8600 . ?

loop_
_geom_hbond_atom_site_label_D
_geom_hbond_atom_site_label_H
_geom_hbond_atom_site_label_A
_geom_hbond_site_symmetry_D
_geom_hbond_site_symmetry_H
_geom_hbond_site_symmetry_A
_geom_hbond_distance_DA
_geom_hbond_distance_DH
_geom_hbond_distance_HA
_geom_hbond_angle_DHA
_geom_hbond_publ_flag
N1 H1A O1 . . . 2.902(3) 0.860 2.066 163.6 no
N1 H1B O2 . . 1_455 2.915(3) 0.860 2.072 166.2 no
N2 H2A O3 . . 2_555 3.026(3) 0.860 2.314 140.3 no
N2 H2B O3 . . 1_554 2.974(2) 0.860 2.136 164.6 no
N3 H3A O2 . . . 2.963(3) 0.860 2.148 158.1 no
N3 H3B O3 . . 2_655 2.956(2) 0.860 2.261 137.9 no

loop_
_geom_torsion_atom_site_label_1
_geom_torsion_atom_site_label_2
_geom_torsion_atom_site_label_3
_geom_torsion_atom_site_label_4
_geom_torsion
_geom_torsion_site_symmetry_1
_geom_torsion_site_symmetry_2
_geom_torsion_site_symmetry_3
_geom_torsion_site_symmetry_4
_geom_torsion_publ_flag
O1 S1 C2 C3 6.2(2) . . . . ?
O2 S1 C2 C3 127.89(18) . . . . ?
O3 S1 C2 C3 -113.05(18) . . . . ?
O1 S1 C2 C4 -176.90(16) . . . . ?
O2 S1 C2 C4 -55.18(19) . . . . ?
O3 S1 C2 C4 63.88(18) . . . . ?
C4 C2 C3 C4 0.0(3) . . . 2_666 ?
S1 C2 C3 C4 176.84(16) . . . 2_666 ?
C3 C2 C4 C3 0.0(3) . . . 2_666 ?
S1 C2 C4 C3 -176.88(16) . . . 2_666 ?
